data_4304831
loop_
_publ_author_name
'Donatella Armentano'
'Teresa F. Mastropietro'
'Giovanni De Munno'
'Patrizia Rossi'
'Francesc Lloret'
'Miguel Julve'

_publ_section_title
;
New Extended Magnetic Systems Based on Oxalate and Iron(III) Ions
;
_journal_name_full 'Inorganic Chemistry'
_journal_page_first 3772
_journal_page_last 3786
_journal_paper_doi 10.1021/ic702403h
_journal_volume 47
_journal_year 2008
_chemical_formula_sum 'C5 H12 Cl2 Fe N O5'
_chemical_formula_weight 292.91
_chemical_name_systematic
; 
 ? 
;
_space_group_IT_number 14
_symmetry_cell_setting monoclinic
_symmetry_space_group_name_Hall '-P 2ybc'
_symmetry_space_group_name_H-M 'P 1 21/c 1'
_atom_sites_solution_hydrogens geom
_atom_sites_solution_primary direct
_atom_sites_solution_secondary difmap
_audit_creation_method SHELXL-97
_cell_angle_alpha 90.00
_cell_angle_beta 91.18(3)
_cell_angle_gamma 90.00
_cell_formula_units_Z 4
_cell_length_a 8.1335(16)
_cell_length_b 8.5877(17)
_cell_length_c 17.729(4)
_cell_measurement_reflns_used 30
_cell_measurement_temperature 293(2)
_cell_measurement_theta_max 30
_cell_measurement_theta_min 15
_cell_volume 1238.1(4)
_computing_cell_refinement 'Bruker P3'
_computing_data_collection 'Bruker P3'
_computing_data_reduction 'Bruker XDISK'
_computing_molecular_graphics 'SHELXTL NT Bruker XP'
_computing_publication_material 'SHELXTL NT Package Bruker'
_computing_structure_refinement 'SHELXL-97 (Sheldrick, 1997)'
_computing_structure_solution 'SHELXS-97 (Sheldrick, 1990)'
_diffrn_ambient_temperature 293(2)
_diffrn_measured_fraction_theta_full 1.000
_diffrn_measured_fraction_theta_max 1.000
_diffrn_measurement_device_type 'R3m/V automatic four-circle diffractometer'
_diffrn_measurement_method omega/2-theta-scans
_diffrn_radiation_monochromator graphite
_diffrn_radiation_source 'fine-focus sealed tube'
_diffrn_radiation_type MoK\a
_diffrn_radiation_wavelength 0.71073
_diffrn_reflns_av_R_equivalents 0.0233
_diffrn_reflns_av_sigmaI/netI 0.0483
_diffrn_reflns_limit_h_max 9
_diffrn_reflns_limit_h_min 0
_diffrn_reflns_limit_k_max 10
_diffrn_reflns_limit_k_min 0
_diffrn_reflns_limit_l_max 21
_diffrn_reflns_limit_l_min -21
_diffrn_reflns_number 2414
_diffrn_reflns_theta_full 25.04
_diffrn_reflns_theta_max 25.04
_diffrn_reflns_theta_min 2.30
_exptl_absorpt_coefficient_mu 1.645
_exptl_absorpt_correction_T_max 0.7787
_exptl_absorpt_correction_T_min 0.4416
_exptl_absorpt_correction_type empirical
_exptl_absorpt_process_details psi-scan
_exptl_crystal_colour yellow
_exptl_crystal_density_diffrn 1.571
_exptl_crystal_density_method 'not measured'
_exptl_crystal_description parallelepiped
_exptl_crystal_F_000 596
_exptl_crystal_size_max 0.52
_exptl_crystal_size_mid 0.21
_exptl_crystal_size_min 0.16
_refine_diff_density_max 0.681
_refine_diff_density_min -0.480
_refine_diff_density_rms 0.089
_refine_ls_extinction_method none
_refine_ls_goodness_of_fit_ref 1.004
_refine_ls_hydrogen_treatment mixed
_refine_ls_matrix_type full
_refine_ls_number_parameters 133
_refine_ls_number_reflns 2193
_refine_ls_number_restraints 3
_refine_ls_restrained_S_all 1.004
_refine_ls_R_factor_all 0.0806
_refine_ls_R_factor_gt 0.0513
_refine_ls_shift/su_max 0.000
_refine_ls_shift/su_mean 0.000
_refine_ls_structure_factor_coef Fsqd
_refine_ls_weighting_details 'calc w=1/[\s^2^(Fo^2^)+(0.0867P)^2^+0.0000P] where P=(Fo^2^+2Fc^2^)/3'
_refine_ls_weighting_scheme calc
_refine_ls_wR_factor_gt 0.1399
_refine_ls_wR_factor_ref 0.1511
_reflns_number_gt 1401
_reflns_number_total 2193
_reflns_threshold_expression >2sigma(I)
_cod_data_source_file ic702403h-file008.cif
_cod_data_source_block compound_10
_cod_database_code 4304831

loop_
_symmetry_equiv_pos_as_xyz
'x, y, z'
'-x, y+1/2, -z+1/2'
'-x, -y, -z'
'x, -y-1/2, z-1/2'

loop_
_atom_site_label
_atom_site_type_symbol
_atom_site_fract_x
_atom_site_fract_y
_atom_site_fract_z
_atom_site_U_iso_or_equiv
_atom_site_adp_type
_atom_site_occupancy
_atom_site_symmetry_multiplicity
_atom_site_calc_flag
_atom_site_refinement_flags
_atom_site_disorder_assembly
_atom_site_disorder_group
Fe1 Fe 0.07550(9) 0.74919(8) 0.08984(4) 0.0456(3) Uani 1 1 d . . .
Cl1 Cl 0.31618(18) 0.83467(18) 0.13816(9) 0.0695(5) Uani 1 1 d . . .
Cl2 Cl -0.0363(2) 0.6503(2) 0.19340(9) 0.0788(5) Uani 1 1 d . . .
O1 O -0.1219(4) 0.6552(4) 0.0236(2) 0.0506(9) Uani 1 1 d . . .
O2 O 0.1778(4) 0.5509(4) 0.0487(2) 0.0501(9) Uani 1 1 d . . .
O3 O 0.1311(4) 0.8473(4) -0.0183(2) 0.0523(9) Uani 1 1 d . . .
O4 O -0.0590(4) 0.9500(4) 0.09012(19) 0.0506(9) Uani 1 1 d . . .
C1 C -0.0873(6) 0.5298(5) -0.0072(3) 0.0427(11) Uani 1 1 d . . .
C2 C 0.0556(6) 0.9693(6) -0.0314(3) 0.0414(11) Uani 1 1 d . . .
N1 N 0.4940(6) 0.7204(5) 0.8610(3) 0.0654(13) Uani 1 1 d . . .
H1A H 0.4200 0.7879 0.8398 0.079 Uiso 1 1 calc R . .
C3 C 0.4220(11) 0.5626(9) 0.8571(5) 0.117(3) Uani 1 1 d . . .
H3A H 0.4018 0.5347 0.8052 0.175 Uiso 1 1 calc R . .
H3B H 0.3203 0.5611 0.8836 0.175 Uiso 1 1 calc R . .
H3C H 0.4971 0.4893 0.8798 0.175 Uiso 1 1 calc R . .
C4 C 0.5272(9) 0.7722(9) 0.9431(5) 0.107(3) Uani 1 1 d . . .
H4A H 0.5725 0.8754 0.9436 0.161 Uiso 1 1 calc R . .
H4B H 0.6038 0.7017 0.9670 0.161 Uiso 1 1 calc R . .
H4C H 0.4260 0.7717 0.9701 0.161 Uiso 1 1 calc R . .
C5 C 0.6476(9) 0.7312(8) 0.8181(4) 0.087(2) Uani 1 1 d . . .
H5A H 0.6911 0.8348 0.8222 0.131 Uiso 1 1 calc R . .
H5B H 0.6250 0.7073 0.7661 0.131 Uiso 1 1 calc R . .
H5C H 0.7265 0.6584 0.8383 0.131 Uiso 1 1 calc R . .
O5 O 0.2819(7) 0.9226(8) 0.8003(3) 0.1058(18) Uani 1 1 d D . .
H1W H 0.198(4) 0.873(5) 0.769(2) 0.060 Uiso 1 1 d D . .
H2W H 0.224(5) 0.984(5) 0.836(2) 0.060 Uiso 1 1 d D . .

loop_
_atom_site_aniso_label
_atom_site_aniso_U_11
_atom_site_aniso_U_22
_atom_site_aniso_U_33
_atom_site_aniso_U_23
_atom_site_aniso_U_13
_atom_site_aniso_U_12
Fe1 0.0477(4) 0.0378(4) 0.0512(4) 0.0003(4) -0.0048(3) 0.0048(4)
Cl1 0.0613(9) 0.0627(9) 0.0836(11) -0.0105(8) -0.0161(8) -0.0088(8)
Cl2 0.0747(10) 0.0924(12) 0.0695(10) 0.0234(9) 0.0069(8) -0.0041(10)
O1 0.0350(18) 0.043(2) 0.073(2) -0.0071(18) -0.0087(16) 0.0126(16)
O2 0.0387(19) 0.0381(18) 0.073(2) -0.0034(18) -0.0140(17) 0.0068(16)
O3 0.060(2) 0.043(2) 0.054(2) -0.0014(17) 0.0047(17) 0.0134(18)
O4 0.059(2) 0.0430(19) 0.050(2) 0.0002(17) 0.0075(17) 0.0102(18)
C1 0.039(3) 0.033(2) 0.056(3) 0.005(2) -0.006(2) 0.003(2)
C2 0.038(3) 0.041(3) 0.045(3) -0.007(2) 0.000(2) 0.006(2)
N1 0.065(3) 0.066(3) 0.066(3) 0.005(3) 0.002(2) 0.006(3)
C3 0.134(8) 0.083(5) 0.132(7) 0.013(5) 0.004(6) -0.041(5)
C4 0.070(5) 0.124(7) 0.128(7) 0.027(6) 0.021(5) 0.037(5)
C5 0.089(5) 0.079(5) 0.094(5) 0.005(4) 0.027(4) -0.001(4)
O5 0.107(4) 0.140(5) 0.070(3) -0.021(3) -0.001(3) 0.028(4)

loop_
_atom_type_symbol
_atom_type_description
_atom_type_scat_dispersion_real
_atom_type_scat_dispersion_imag
_atom_type_scat_source
C C 0.0033 0.0016 'International Tables Vol C Tables 4.2.6.8 and 6.1.1.4'
H H 0.0000 0.0000 'International Tables Vol C Tables 4.2.6.8 and 6.1.1.4'
N N 0.0061 0.0033 'International Tables Vol C Tables 4.2.6.8 and 6.1.1.4'
O O 0.0106 0.0060 'International Tables Vol C Tables 4.2.6.8 and 6.1.1.4'
Cl Cl 0.1484 0.1585 'International Tables Vol C Tables 4.2.6.8 and 6.1.1.4'
Fe Fe 0.3463 0.8444 'International Tables Vol C Tables 4.2.6.8 and 6.1.1.4'

loop_
_geom_angle_atom_site_label_1
_geom_angle_atom_site_label_2
_geom_angle_atom_site_label_3
_geom_angle
_geom_angle_site_symmetry_1
_geom_angle_site_symmetry_3
_geom_angle_publ_flag
O2 Fe1 O4 158.39(14) . . ?
O2 Fe1 O1 78.15(12) . . ?
O4 Fe1 O1 85.61(13) . . ?
O2 Fe1 O3 85.06(14) . . ?
O4 Fe1 O3 78.10(13) . . ?
O1 Fe1 O3 80.04(14) . . ?
O2 Fe1 Cl2 98.76(12) . . ?
O4 Fe1 Cl2 95.28(11) . . ?
O1 Fe1 Cl2 89.66(12) . . ?
O3 Fe1 Cl2 168.08(11) . . ?
O2 Fe1 Cl1 92.90(10) . . ?
O4 Fe1 Cl1 100.71(11) . . ?
O1 Fe1 Cl1 167.65(11) . . ?
O3 Fe1 Cl1 90.82(11) . . ?
Cl2 Fe1 Cl1 100.21(7) . . ?
C1 O1 Fe1 113.3(3) . . ?
C1 O2 Fe1 115.9(3) 3_565 . ?
C2 O3 Fe1 112.9(3) . . ?
C2 O4 Fe1 116.4(3) 3_575 . ?
O2 C1 O1 127.4(4) 3_565 . ?
O2 C1 C1 116.8(5) 3_565 3_565 ?
O1 C1 C1 115.9(5) . 3_565 ?
O3 C2 O4 127.5(5) . 3_575 ?
O3 C2 C2 116.7(6) . 3_575 ?
O4 C2 C2 115.8(5) 3_575 3_575 ?
C3 N1 C5 111.8(6) . . ?
C3 N1 C4 111.8(6) . . ?
C5 N1 C4 109.5(6) . . ?

loop_
_geom_bond_atom_site_label_1
_geom_bond_atom_site_label_2
_geom_bond_distance
_geom_bond_site_symmetry_2
_geom_bond_publ_flag
Fe1 O2 2.037(3) . ?
Fe1 O4 2.042(3) . ?
Fe1 O1 2.129(3) . ?
Fe1 O3 2.150(4) . ?
Fe1 Cl2 2.2333(18) . ?
Fe1 Cl1 2.2441(17) . ?
O1 C1 1.243(6) . ?
O2 C1 1.242(6) 3_565 ?
O3 C2 1.235(6) . ?
O4 C2 1.251(6) 3_575 ?
C1 O2 1.242(6) 3_565 ?
C1 C1 1.526(9) 3_565 ?
C2 O4 1.251(6) 3_575 ?
C2 C2 1.543(9) 3_575 ?
N1 C3 1.478(8) . ?
N1 C5 1.478(8) . ?
N1 C4 1.542(9) . ?

loop_
_geom_hbond_atom_site_label_D
_geom_hbond_atom_site_label_H
_geom_hbond_atom_site_label_A
_geom_hbond_distance_DH
_geom_hbond_distance_HA
_geom_hbond_distance_DA
_geom_hbond_angle_DHA
_geom_hbond_site_symmetry_A
O5 H1W Cl2 0.967(10) 2.32(2) 3.238(6) 159(4) 4_576
O5 H2W O4 0.959(10) 1.97(2) 2.899(6) 162(4) 3_576
N1 H1A O5 0.91 1.75 2.659(7) 178.1 .
